data_2000395
loop_
_publ_author_name
'Anulewicz, R.'
'Wo\'zniak, K.'
'Soroka, J. A.'

_publ_section_title
;
 (+-)-7,10,12-Triphenyl-7,8-dihydroacenaphtho[4,5-<i>c</i>]quinolizinium
 perchlorate
;
_journal_issue 12
_journal_name_full 'Acta Crystallographica Section C'
_journal_page_first 2238
_journal_page_last 2240
_journal_paper_doi 10.1107/S0108270192002841
_journal_volume 48
_journal_year 1992
_chemical_formula_moiety 'C37 H28 N1,Cl1 O4'
_chemical_formula_sum 'C37 H28 Cl N O4'
_chemical_formula_weight 586.09
_space_group_IT_number 2
_space_group_name_Hall '-P 1'
_space_group_name_H-M_alt 'P -1'
_symmetry_cell_setting triclinic
_symmetry_space_group_name_Hall '-P 1'
_symmetry_space_group_name_H-M 'P -1'
_cell_angle_alpha 111.89(5)
_cell_angle_beta 110.28(10)
_cell_angle_gamma 91.19(7)
_cell_formula_units_Z 2
_cell_length_a 11.738(8)
_cell_length_b 12.879(10)
_cell_length_c 11.027(5)
_cell_volume 1429(2)
_diffrn_radiation_type Mo
_diffrn_radiation_wavelength 0.710690
_exptl_absorpt_coefficient_mu 0.135
_exptl_crystal_density_diffrn 1.361
_exptl_crystal_F_000 612
_cod_data_source_file ab0257.cif
_cod_data_source_block ab0257a
_cod_original_cell_volume 1429.3
_cod_original_formula_sum 'C37 H28 Cl1 N1 O4'
_cod_database_code 2000395

loop_
_space_group_symop_id
_space_group_symop_operation_xyz
1 x,y,z
2 -x,-y,-z

loop_
_atom_site_label
_atom_site_fract_x
_atom_site_fract_y
_atom_site_fract_z
N(1) .33670(10) .33760(10) .3594(2)
C(2) .3424(2) .2323(2) .2664(2)
C(3) .4290(2) .1729(2) .3156(2)
C(4) .5035(2) .2093(2) .4587(2)
C(5) .4827(2) .3085(2) .5503(2)
C(6) .4009(2) .3717(2) .5031(2)
C(7) .3666(2) .4742(2) .5954(2)
C(8) .2269(2) .4713(2) .5305(2)
C(9) .2057(2) .4800(2) .3916(2)
C(10) .2693(2) .41750(10) .3124(2)
C(11) .2801(2) .43910(10) .1990(2)
C(12) .3569(2) .3984(2) .1231(2)
C(13) .3601(2) .4380(2) .0246(3)
C(14) .2872(2) .5163(2) -.0091(3)
C(15) .2118(2) .5573(2) .0615(2)
C(16) .2104(2) .5194(2) .1656(2)
C(17) .1374(2) .5773(2) .2384(2)
C(18) .1364(2) .5589(2) .3512(3)
C(19) .1253(3) .6419(2) .0540(3)
C(20) .0785(3) .6571(2) .1731(3)
C(21) .2468(2) .18020(10) .1204(2)
C(22) .2799(2) .1192(2) .0083(2)
C(23) .1896(3) .0638(2) -.1249(3)
C(24) .0672(3) .0660(2) -.1476(3)
C(25) .0338(2) .1245(2) -.0361(3)
C(26) .1233(2) .1816(2) .0974(3)
C(41) .5901(2) .1381(2) .5076(3)
C(42) .6371(3) .0643(3) .4174(4)
C(43) .7111(3) -.0090(3) .4583(4)
C(44) .7390(3) -.0077(3) .5893(4)
C(45) .6960(3) .0667(3) .6821(4)
C(46) .6218(2) .1399(2) .6426(3)
C(81) .1480(2) .3686(2) .5185(2)
C(82) .1839(3) .3274(2) .6228(3)
C(83) .1089(3) .2375(2) .6140(4)
C(84) -.0004(3) .1878(2) .5014(4)
C(85) -.0382(3) .2278(2) .3965(3)
C(86) .0359(2) .3179(2) .4057(2)
Cl .64120(10) .20630(10) .07580(10)
O(1) .7551(4) .1975(7) .0695(7)
O(2) .6147(8) .1871(13) .1751(10)
O(3) .6329(11) .3070(5) .1565(9)
O(4) .5550(8) .1921(13) -.0545(7)
O(5) .7503(12) .3012(10) .1621(9)
O(6) .5613(11) .2638(13) .015(2)
O(7) .644(3) .1198(10) -.0265(16)
O(8) .6121(10) .1259(6) .1160(14)
H(3) .427(2) .102(2) .252(2)
H(6) .526(2) .3363(17) .650(2)
H(701) .392(2) .4724(17) .685(2)
H(702) .404(2) .5456(19) .599(2)
H(81) .2079(18) .5404(16) .595(2)
H(12) .411(2) .3450(18) .139(2)
H(13) .412(2) .4084(17) -.028(2)
H(14) .292(3) .542(2) -.076(3)
H(18) .1000(18) .6014(16) .415(2)
H(191) .172(2) .720(2) .070(2)
H(192) .056(2) .6150(19) -.048(3)
H(201) .100(2) .737(2) .244(2)
H(202) -.010(3) .637(2) .143(3)
H(22) .364(3) .120(2) .026(2)
H(23) .216(3) .023(2) -.200(3)
H(24) .002(2) .0296(19) -.241(3)
H(25) -.051(3) .122(2) -.046(3)
H(26) .1016(19) .2171(18) .173(2)
H(42) .626(2) .061(2) .329(3)
H(43) .736(3) -.070(3) .375(3)
H(44) .782(3) -.056(3) .615(3)
H(45) .708(3) .070(2) .768(3)
H(46) .578(3) .188(2) .701(3)
H(82) .261(2) .362(2) .700(3)
H(83) .134(3) .212(2) .687(3)
H(84) -.045(2) .128(2) .497(3)
H(85) -.119(3) .190(2) .312(3)
H(86) .008(2) .3513(17) .333(2)

loop_
_geom_bond_atom_site_label_1
_geom_bond_atom_site_label_2
_geom_bond_distance
C(2) N(1) 1.382(3)
C(6) N(1) 1.382(3)
C(10) N(1) 1.449(2)
C(3) C(2) 1.368(4)
C(21) C(2) 1.487(2)
C(4) C(3) 1.396(3)
C(5) C(4) 1.391(3)
C(41) C(4) 1.481(4)
C(6) C(5) 1.363(4)
C(7) C(6) 1.498(3)
C(8) C(7) 1.538(3)
C(9) C(8) 1.512(4)
C(81) C(8) 1.536(4)
C(10) C(9) 1.386(3)
C(18) C(9) 1.419(4)
C(11) C(10) 1.423(3)
C(12) C(11) 1.416(4)
C(16) C(11) 1.409(3)
C(13) C(12) 1.372(5)
C(14) C(13) 1.408(4)
C(15) C(14) 1.363(4)
C(16) C(15) 1.410(4)
C(19) C(15) 1.510(4)
C(17) C(16) 1.411(3)
C(18) C(17) 1.354(4)
C(20) C(17) 1.513(4)
C(20) C(19) 1.542(5)
C(22) C(21) 1.385(3)
C(26) C(21) 1.384(3)
C(23) C(22) 1.378(3)
C(24) C(23) 1.373(5)
C(25) C(24) 1.374(5)
C(26) C(25) 1.378(3)
C(42) C(41) 1.376(5)
C(46) C(41) 1.395(5)
C(43) C(42) 1.389(6)
C(44) C(43) 1.359(6)
C(45) C(44) 1.367(6)
C(46) C(45) 1.384(5)
C(82) C(81) 1.382(4)
C(86) C(81) 1.389(2)
C(83) C(82) 1.393(5)
C(84) C(83) 1.366(4)
C(85) C(84) 1.378(5)
C(86) C(85) 1.386(4)
